data_7715922
loop_
_publ_author_name
'Dumitra&#x15f;, Darius'
'Dalmau, David'
'Garc&#xed;a-Ordu&#xf1;a, Pilar'
'Pop, Alexandra'
'Silvestru, Anca'
'Urriolabeitia, Esteban P.'

_publ_section_title
;
 Orthopalladated imidazolones and thiazolones: synthesis, photophysical
 properties and photochemical reactivity.
;
_journal_issue 21
_journal_name_full 'Dalton transactions (Cambridge, England : 2003)'
_journal_page_first 8948
_journal_page_last 8957
_journal_paper_doi 10.1039/d4dt00730a
_journal_volume 53
_journal_year 2024
_chemical_formula_moiety 'C28 H26 F3 N3 O5 Pd, C H Cl3'
_chemical_formula_sum 'C29 H27 Cl3 F3 N3 O5 Pd'
_chemical_formula_weight 767.28
_space_group_crystal_system triclinic
_space_group_IT_number 2
_space_group_name_Hall '-P 1'
_space_group_name_H-M_alt 'P -1'
_atom_sites_solution_hydrogens geom
_atom_sites_solution_primary direct
_atom_sites_solution_secondary difmap
_audit_block_doi 10.5517/ccdc.csd.cc2jfkyh
_audit_creation_date 2023-05-19
_audit_creation_method
;
Olex2 1.5
(compiled 2023.03.06 svn.rbb2c1857 for OlexSys, GUI svn.r6748)
;
_audit_update_record
;
2024-03-01 deposited with the CCDC.	2024-05-02 downloaded from the CCDC.
;
_cell_angle_alpha 89.484(2)
_cell_angle_beta 80.014(2)
_cell_angle_gamma 80.670(2)
_cell_formula_units_Z 4
_cell_length_a 12.1193(6)
_cell_length_b 14.8888(7)
_cell_length_c 18.4550(8)
_cell_measurement_reflns_used 9255
_cell_measurement_temperature 100.00
_cell_measurement_theta_max 26.996
_cell_measurement_theta_min 2.241
_cell_volume 3235.6(3)
_computing_cell_refinement 'SAINT V8.40B (Bruker AXS, 2016) in APEX4'
_computing_data_collection 'SAINT V8.40B (Bruker AXS, 2016) in APEX4'
_computing_data_reduction 'SAINT V8.40B (Bruker AXS, 2016) in APEX4'
_computing_molecular_graphics 'Olex2 1.5 (Dolomanov et al., 2009)'
_computing_publication_material 'Olex2 1.5 (Dolomanov et al., 2009)'
_computing_structure_refinement 'SHELXL  (Sheldrick, 2008)'
_computing_structure_solution 'SHELXS  (Sheldrick, 2008)'
_diffrn_ambient_temperature 100(2)
_diffrn_detector 'Photon III'
_diffrn_detector_type 'Bruker Photon III area detector'
_diffrn_measured_fraction_theta_full 0.999
_diffrn_measured_fraction_theta_max 0.995
_diffrn_measurement_device 'Bruker Photon III , D8 Venture diffractometer'
_diffrn_measurement_device_type 'Bruker D8 VENTURE'
_diffrn_measurement_method '\f and \w scans'
_diffrn_radiation_type MoK\a
_diffrn_radiation_wavelength 0.71073
_diffrn_reflns_av_R_equivalents 0.0943
_diffrn_reflns_av_unetI/netI 0.0587
_diffrn_reflns_Laue_measured_fraction_full 0.999
_diffrn_reflns_Laue_measured_fraction_max 0.995
_diffrn_reflns_limit_h_max 18
_diffrn_reflns_limit_h_min -19
_diffrn_reflns_limit_k_max 23
_diffrn_reflns_limit_k_min -23
_diffrn_reflns_limit_l_max 29
_diffrn_reflns_limit_l_min -28
_diffrn_reflns_number 416895
_diffrn_reflns_point_group_measured_fraction_full 0.999
_diffrn_reflns_point_group_measured_fraction_max 0.995
_diffrn_reflns_theta_full 25.242
_diffrn_reflns_theta_max 33.997
_diffrn_reflns_theta_min 1.890
_diffrn_source 'high brilliance microfocus sealed tube'
_diffrn_source_current 1.4
_diffrn_source_power 0.07
_diffrn_source_type 'Diamond  Incoatec Microfocus Source '
_diffrn_source_voltage 50.0
_diffrn_standards_number 0
_exptl_absorpt_coefficient_mu 0.880
_exptl_absorpt_correction_T_max 0.7467
_exptl_absorpt_correction_T_min 0.7056
_exptl_absorpt_correction_type multi-scan
_exptl_absorpt_process_details
;
SADABS-2016/2 (Bruker,2016/2) was used for absorption correction.
wR2(int) was 0.1090 before and 0.0710 after correction.
The Ratio of minimum to maximum transmission is 0.9450.
The \l/2 correction factor is Not present.
;
_exptl_crystal_colour orange
_exptl_crystal_colour_primary orange
_exptl_crystal_density_diffrn 1.575
_exptl_crystal_description needle
_exptl_crystal_F_000 1544
_exptl_crystal_recrystallization_method 'Re-crystallisation from solvent'
_exptl_crystal_size_max 0.125
_exptl_crystal_size_mid 0.04
_exptl_crystal_size_min 0.035
_refine_diff_density_max 1.624
_refine_diff_density_min -1.387
_refine_diff_density_rms 0.114
_refine_ls_extinction_method none
_refine_ls_goodness_of_fit_ref 1.013
_refine_ls_hydrogen_treatment constr
_refine_ls_matrix_type full
_refine_ls_number_parameters 864
_refine_ls_number_reflns 26272
_refine_ls_number_restraints 10
_refine_ls_restrained_S_all 1.013
_refine_ls_R_factor_all 0.0914
_refine_ls_R_factor_gt 0.0444
_refine_ls_shift/su_max 0.003
_refine_ls_shift/su_mean 0.000
_refine_ls_structure_factor_coef Fsqd
_refine_ls_weighting_details 'w=1/[\s^2^(Fo^2^)+(0.0418P)^2^+4.5601P] where P=(Fo^2^+2Fc^2^)/3'
_refine_ls_weighting_scheme calc
_refine_ls_wR_factor_gt 0.0930
_refine_ls_wR_factor_ref 0.1123
_reflns_Friedel_coverage 0.000
_reflns_number_gt 17560
_reflns_number_total 26272
_reflns_threshold_expression 'I > 2\s(I)'
_cod_data_source_file d4dt00730a2.cif
_cod_data_source_block cmpnd_A
_cod_depositor_comments 'Adding full bibliography for 7715922--7715926.cif.'
_cod_database_code 7715922
_shelx_shelxl_version_number 2019/1
_shelx_space_group_comment
;
The symmetry employed for this shelxl refinement is uniquely defined
by the following loop, which should always be used as a source of
symmetry information in preference to the above space-group names.
They are only intended as comments.
;
_shelx_estimated_absorpt_t_max 0.970
_shelx_estimated_absorpt_t_min 0.898
_olex2_refinement_description
;
1. Fixed Uiso
 At 1.2 times of:
  All C(H) groups, All C(H,H) groups
 At 1.5 times of:
  All C(H,H,H) groups
2. Restrained distances
 C77-C78 \\sim C77-C78A
 with sigma of 0.02
 C78-F51A \\sim C78A-F53B
 with sigma of 0.02
 C78-F53A \\sim C78A-F52B
 with sigma of 0.02
 C78-F52A \\sim C78A-F51B
 with sigma of 0.02
 C77-F51A \\sim C77-F53B
 with sigma of 0.04
 C77-F53A \\sim C77-F52B
 with sigma of 0.04
 C77-F52A \\sim C77-F51B
 with sigma of 0.04
 F51A-F53A \\sim F53B-F52B
 with sigma of 0.04
 F51A-F52A \\sim F53B-F51B
 with sigma of 0.04
 F53A-F52A \\sim F52B-F51B
 with sigma of 0.04
3. Others
 Sof(F1B)=Sof(F3B)=Sof(F2B)=1-FVAR(1)
 Sof(F1A)=Sof(F2A)=Sof(F3A)=FVAR(1)
 Sof(C78A)=Sof(F53B)=Sof(F52B)=Sof(F51B)=1-FVAR(2)
 Sof(C78)=Sof(F51A)=Sof(F53A)=Sof(F52A)=FVAR(2)
4.a Ternary CH refined with riding coordinates:
 C81(H81), C91(H91)
4.b Secondary CH2 refined with riding coordinates:
 C13(H13A,H13B), C14(H14A,H14B), C63(H63A,H63B), C64(H64A,H64B)
4.c Aromatic/amide H refined with riding coordinates:
 C2(H2), C5(H5), C9(H9), C17(H17), C18(H18), C19(H19), C20(H20), C21(H21),
 C22(H22), C23(H23), C24(H24), C25(H25), C26(H26), C52(H52), C55(H55), C59(H59),
  C67(H67), C68(H68), C69(H69), C70(H70), C71(H71), C72(H72), C73(H73),
 C74(H74), C75(H75), C76(H76)
4.d Idealised Me refined as rotating group:
 C7(H7A,H7B,H7C), C8(H8A,H8B,H8C), C15(H15A,H15B,H15C), C57(H57A,H57B,H57C),
 C58(H58A,H58B,H58C), C65(H65A,H65B,H65C)
;
_olex2_submission_special_instructions 'No special instructions were received'

loop_
_space_group_symop_operation_xyz
'x, y, z'
'-x, -y, -z'

loop_
_atom_site_label
_atom_site_type_symbol
_atom_site_fract_x
_atom_site_fract_y
_atom_site_fract_z
_atom_site_U_iso_or_equiv
_atom_site_adp_type
_atom_site_occupancy
_atom_site_site_symmetry_order
_atom_site_calc_flag
_atom_site_refinement_flags_posn
_atom_site_refinement_flags_adp
_atom_site_refinement_flags_occupancy
_atom_site_disorder_assembly
_atom_site_disorder_group
Pd1 Pd -0.00721(2) 0.60380(2) 0.84489(2) 0.01885(4) Uani 1 1 d . . . . .
O1 O -0.30249(17) 0.52297(14) 1.08064(10) 0.0345(4) Uani 1 1 d . . . . .
O2 O 0.15921(16) 0.18771(12) 0.84802(11) 0.0327(4) Uani 1 1 d . . . . .
O3 O 0.22444(15) 0.28024(12) 0.73349(10) 0.0286(4) Uani 1 1 d . . . . .
O4 O -0.03442(14) 0.74959(11) 0.84401(9) 0.0238(3) Uani 1 1 d . . . . .
O5 O 0.07524(17) 0.75055(12) 0.93048(10) 0.0318(4) Uani 1 1 d . . . . .
N1 N -0.15179(17) 0.60260(13) 0.91929(10) 0.0216(4) Uani 1 1 d . . . . .
N2 N -0.30676(17) 0.64731(14) 1.00373(11) 0.0248(4) Uani 1 1 d . . . . .
N3 N 0.13576(16) 0.61377(12) 0.77187(11) 0.0212(4) Uani 1 1 d . . . . .
F1A F -0.0943(8) 0.9293(5) 0.8693(12) 0.063(3) Uani 0.52(3) 1 d . . P A 1
F2A F 0.0384(18) 0.9298(9) 0.9323(7) 0.083(4) Uani 0.52(3) 1 d . . P A 1
F3A F 0.0712(10) 0.9080(7) 0.8155(7) 0.073(3) Uani 0.52(3) 1 d . . P A 1
C1 C 0.03257(19) 0.46824(14) 0.84484(12) 0.0201(4) Uani 1 1 d . . . . .
C2 C 0.10890(19) 0.42163(15) 0.78626(13) 0.0220(4) Uani 1 1 d . . . . .
H2 H 0.133904 0.454422 0.743817 0.026 Uiso 1 1 calc R U . . .
C3 C 0.14923(19) 0.32874(15) 0.78835(13) 0.0233(4) Uani 1 1 d . . . . .
C4 C 0.1131(2) 0.27881(15) 0.85062(14) 0.0255(5) Uani 1 1 d . . . . .
C5 C 0.0370(2) 0.32216(16) 0.90758(14) 0.0244(4) Uani 1 1 d . . . . .
H5 H 0.012222 0.288527 0.949564 0.029 Uiso 1 1 calc R U . . .
C6 C -0.00584(19) 0.41620(15) 0.90558(13) 0.0220(4) Uani 1 1 d . . . . .
C7 C 0.2794(2) 0.33023(19) 0.67515(14) 0.0327(5) Uani 1 1 d . . . . .
H7A H 0.337051 0.288299 0.642511 0.049 Uiso 1 1 calc R U . . .
H7B H 0.315675 0.375750 0.695975 0.049 Uiso 1 1 calc R U . . .
H7C H 0.222994 0.360825 0.647087 0.049 Uiso 1 1 calc R U . . .
C8 C 0.1235(3) 0.13672(18) 0.91137(17) 0.0387(6) Uani 1 1 d . . . . .
H8A H 0.164480 0.074103 0.905335 0.058 Uiso 1 1 calc R U . . .
H8B H 0.041739 0.136223 0.916935 0.058 Uiso 1 1 calc R U . . .
H8C H 0.139951 0.164877 0.955261 0.058 Uiso 1 1 calc R U . . .
C9 C -0.0934(2) 0.45123(16) 0.96646(13) 0.0234(4) Uani 1 1 d . . . . .
H9 H -0.106099 0.412137 1.006965 0.028 Uiso 1 1 calc R U . . .
C10 C -0.15922(19) 0.53394(16) 0.97163(12) 0.0221(4) Uani 1 1 d . . . . .
C11 C -0.2603(2) 0.56213(17) 1.02731(13) 0.0265(5) Uani 1 1 d . . . . .
C12 C -0.24098(19) 0.66656(16) 0.93821(12) 0.0222(4) Uani 1 1 d . . . . .
C13 C -0.4221(2) 0.69205(19) 1.03462(14) 0.0305(5) Uani 1 1 d . . . . .
H13A H -0.469824 0.644691 1.049279 0.037 Uiso 1 1 calc R U . . .
H13B H -0.454226 0.728418 0.995786 0.037 Uiso 1 1 calc R U . . .
C14 C -0.4287(3) 0.7545(2) 1.10133(17) 0.0418(7) Uani 1 1 d . . . . .
H14A H -0.362626 0.786990 1.093096 0.050 Uiso 1 1 calc R U . . .
H14B H -0.498213 0.800673 1.105380 0.050 Uiso 1 1 calc R U . . .
C15 C -0.4302(3) 0.7047(3) 1.17280(17) 0.0486(8) Uani 1 1 d . . . . .
H15A H -0.360806 0.659751 1.169750 0.073 Uiso 1 1 calc R U . . .
H15B H -0.496537 0.673653 1.182138 0.073 Uiso 1 1 calc R U . . .
H15C H -0.434315 0.748300 1.213026 0.073 Uiso 1 1 calc R U . . .
C16 C -0.27682(19) 0.74355(16) 0.89271(13) 0.0236(4) Uani 1 1 d . . . . .
C17 C -0.3205(2) 0.83029(18) 0.92246(15) 0.0314(5) Uani 1 1 d . . . . .
H17 H -0.322645 0.842206 0.973221 0.038 Uiso 1 1 calc R U . . .
C18 C -0.3609(3) 0.89950(19) 0.87804(18) 0.0394(6) Uani 1 1 d . . . . .
H18 H -0.389643 0.958782 0.898394 0.047 Uiso 1 1 calc R U . . .
C19 C -0.3593(2) 0.8824(2) 0.80458(18) 0.0392(6) Uani 1 1 d . . . . .
H19 H -0.388139 0.929583 0.774618 0.047 Uiso 1 1 calc R U . . .
C20 C -0.3157(2) 0.7963(2) 0.77428(16) 0.0353(6) Uani 1 1 d . . . . .
H20 H -0.314481 0.784599 0.723598 0.042 Uiso 1 1 calc R U . . .
C21 C -0.2739(2) 0.72723(17) 0.81815(14) 0.0269(5) Uani 1 1 d . . . . .
H21 H -0.243113 0.668537 0.797199 0.032 Uiso 1 1 calc R U . . .
C22 C 0.1235(2) 0.63547(16) 0.70253(13) 0.0261(5) Uani 1 1 d . . . . .
H22 H 0.050584 0.638990 0.689342 0.031 Uiso 1 1 calc R U . . .
C23 C 0.2126(2) 0.65282(18) 0.64982(15) 0.0319(5) Uani 1 1 d . . . . .
H23 H 0.201221 0.668169 0.601274 0.038 Uiso 1 1 calc R U . . .
C24 C 0.3186(2) 0.64743(19) 0.66901(17) 0.0364(6) Uani 1 1 d . . . . .
H24 H 0.381595 0.659273 0.633999 0.044 Uiso 1 1 calc R U . . .
C25 C 0.3311(2) 0.6245(2) 0.74016(18) 0.0403(7) Uani 1 1 d . . . . .
H25 H 0.403491 0.619809 0.754401 0.048 Uiso 1 1 calc R U . . .
C26 C 0.2386(2) 0.60834(19) 0.79043(15) 0.0318(5) Uani 1 1 d . . . . .
H26 H 0.247978 0.593043 0.839326 0.038 Uiso 1 1 calc R U . . .
C27 C 0.0176(2) 0.78577(15) 0.88624(13) 0.0224(4) Uani 1 1 d . . . . .
C28 C 0.0073(2) 0.88994(17) 0.87791(15) 0.0309(5) Uani 1 1 d . . . . .
Pd51 Pd 0.96989(2) 0.73755(2) 0.45387(2) 0.01893(4) Uani 1 1 d . . . . .
O51 O 1.12384(14) 0.41397(11) 0.31971(9) 0.0234(3) Uani 1 1 d . . . . .
O52 O 0.56000(16) 0.55768(13) 0.58755(12) 0.0373(5) Uani 1 1 d . . . . .
O53 O 0.54484(16) 0.73200(13) 0.59242(12) 0.0373(4) Uani 1 1 d . . . . .
O54 O 1.11408(14) 0.80758(11) 0.42894(9) 0.0246(3) Uani 1 1 d . . . . .
O55 O 1.21653(17) 0.68794(14) 0.47417(12) 0.0380(4) Uani 1 1 d . . . . .
N51 N 1.02629(16) 0.64394(12) 0.37158(10) 0.0200(3) Uani 1 1 d . . . . .
N52 N 1.15508(16) 0.56018(12) 0.28711(10) 0.0203(3) Uani 1 1 d . . . . .
N53 N 0.92874(17) 0.81985(13) 0.54477(11) 0.0217(4) Uani 1 1 d . . . . .
C51 C 0.83757(19) 0.67614(15) 0.48691(12) 0.0207(4) Uani 1 1 d . . . . .
C52 C 0.7362(2) 0.72768(16) 0.52368(14) 0.0257(5) Uani 1 1 d . . . . .
H52 H 0.729882 0.792023 0.526744 0.031 Uiso 1 1 calc R U . . .
C53 C 0.6451(2) 0.68654(17) 0.55567(14) 0.0279(5) Uani 1 1 d . . . . .
C54 C 0.6536(2) 0.59096(17) 0.55260(14) 0.0270(5) Uani 1 1 d . . . . .
C55 C 0.75109(19) 0.53955(16) 0.51542(13) 0.0234(4) Uani 1 1 d . . . . .
H55 H 0.756934 0.475216 0.512844 0.028 Uiso 1 1 calc R U . . .
C56 C 0.84300(19) 0.58142(15) 0.48086(12) 0.0211(4) Uani 1 1 d . . . . .
C57 C 0.5284(2) 0.82919(19) 0.59303(19) 0.0398(7) Uani 1 1 d . . . . .
H57A H 0.538176 0.850675 0.542329 0.060 Uiso 1 1 calc R U . . .
H57B H 0.584073 0.850390 0.618594 0.060 Uiso 1 1 calc R U . . .
H57C H 0.451510 0.853194 0.618594 0.060 Uiso 1 1 calc R U . . .
C58 C 0.5632(3) 0.4614(2) 0.58287(19) 0.0428(7) Uani 1 1 d . . . . .
H58A H 0.573802 0.442336 0.531112 0.064 Uiso 1 1 calc R U . . .
H58B H 0.491684 0.445812 0.609283 0.064 Uiso 1 1 calc R U . . .
H58C H 0.626465 0.430166 0.605029 0.064 Uiso 1 1 calc R U . . .
C59 C 0.93605(19) 0.52318(15) 0.43552(12) 0.0203(4) Uani 1 1 d . . . . .
H59 H 0.940522 0.459322 0.441497 0.024 Uiso 1 1 calc R U . . .
C60 C 1.01709(19) 0.55229(14) 0.38535(12) 0.0196(4) Uani 1 1 d . . . . .
C61 C 1.10208(19) 0.49617(15) 0.33065(12) 0.0204(4) Uani 1 1 d . . . . .
C62 C 1.10509(19) 0.64586(15) 0.31350(12) 0.0207(4) Uani 1 1 d . . . . .
C63 C 1.22850(19) 0.53597(15) 0.21598(12) 0.0220(4) Uani 1 1 d . . . . .
H63A H 1.225247 0.590268 0.184584 0.026 Uiso 1 1 calc R U . . .
H63B H 1.198386 0.488640 0.191508 0.026 Uiso 1 1 calc R U . . .
C64 C 1.3518(2) 0.50100(17) 0.22107(14) 0.0262(5) Uani 1 1 d . . . . .
H64A H 1.356663 0.446015 0.251669 0.031 Uiso 1 1 calc R U . . .
H64B H 1.383618 0.548010 0.244726 0.031 Uiso 1 1 calc R U . . .
C65 C 1.4204(2) 0.47791(19) 0.14417(15) 0.0332(5) Uani 1 1 d . . . . .
H65A H 1.408286 0.530378 0.112383 0.050 Uiso 1 1 calc R U . . .
H65B H 1.395744 0.425577 0.123640 0.050 Uiso 1 1 calc R U . . .
H65C H 1.501290 0.462959 0.147117 0.050 Uiso 1 1 calc R U . . .
C66 C 1.1339(2) 0.72944(15) 0.27764(13) 0.0234(4) Uani 1 1 d . . . . .
C67 C 1.0462(2) 0.79575(16) 0.26364(14) 0.0271(5) Uani 1 1 d . . . . .
H67 H 0.969426 0.787874 0.279045 0.033 Uiso 1 1 calc R U . . .
C68 C 1.0712(3) 0.87378(17) 0.22695(15) 0.0353(6) Uani 1 1 d . . . . .
H68 H 1.011455 0.918542 0.215919 0.042 Uiso 1 1 calc R U . . .
C69 C 1.1830(3) 0.88667(18) 0.20634(17) 0.0463(8) Uani 1 1 d . . . . .
H69 H 1.199721 0.939948 0.180936 0.056 Uiso 1 1 calc R U . . .
C70 C 1.2704(3) 0.82181(19) 0.22281(19) 0.0465(8) Uani 1 1 d . . . . .
H70 H 1.346752 0.831863 0.210487 0.056 Uiso 1 1 calc R U . . .
C71 C 1.2466(2) 0.74243(18) 0.25717(17) 0.0350(6) Uani 1 1 d . . . . .
H71 H 1.306635 0.696969 0.266790 0.042 Uiso 1 1 calc R U . . .
C72 C 0.9296(2) 0.78192(16) 0.61112(13) 0.0249(4) Uani 1 1 d . . . . .
H72 H 0.932472 0.717937 0.614961 0.030 Uiso 1 1 calc R U . . .
C73 C 0.9264(3) 0.83264(19) 0.67362(14) 0.0334(6) Uani 1 1 d . . . . .
H73 H 0.929707 0.803876 0.719527 0.040 Uiso 1 1 calc R U . . .
C74 C 0.9183(3) 0.9260(2) 0.66859(16) 0.0394(7) Uani 1 1 d . . . . .
H74 H 0.916324 0.962244 0.711021 0.047 Uiso 1 1 calc R U . . .
C75 C 0.9132(3) 0.96600(18) 0.60118(16) 0.0384(6) Uani 1 1 d . . . . .
H75 H 0.905280 1.030258 0.596789 0.046 Uiso 1 1 calc R U . . .
C76 C 0.9199(2) 0.91085(16) 0.54030(14) 0.0295(5) Uani 1 1 d . . . . .
H76 H 0.918092 0.938116 0.493695 0.035 Uiso 1 1 calc R U . . .
C77 C 1.2008(2) 0.76420(17) 0.44956(13) 0.0270(5) Uani 1 1 d D . . . .
C78 C 1.2954(11) 0.8228(9) 0.4483(9) 0.064(6) Uani 0.54(3) 1 d D . P B 1
Cl1 Cl 0.38769(9) 0.76548(7) 0.89233(5) 0.0586(2) Uani 1 1 d . . . . .
Cl2 Cl 0.31257(10) 0.90224(7) 1.00668(6) 0.0655(3) Uani 1 1 d . . . . .
Cl3 Cl 0.28595(8) 0.71656(7) 1.03906(6) 0.0566(2) Uani 1 1 d . . . . .
C81 C 0.2857(3) 0.8004(2) 0.97111(19) 0.0442(7) Uani 1 1 d . . . . .
H81 H 0.208961 0.811978 0.956616 0.053 Uiso 1 1 calc R U . . .
F1B F -0.0943(10) 0.9311(6) 0.9083(12) 0.068(3) Uani 0.48(3) 1 d . . P A 2
F3B F 0.031(2) 0.9166(7) 0.8119(5) 0.082(5) Uani 0.48(3) 1 d . . P A 2
F2B F 0.0769(14) 0.9248(10) 0.9117(12) 0.075(4) Uani 0.48(3) 1 d . . P A 2
F51A F 1.3092(13) 0.8728(10) 0.3871(7) 0.076(4) Uani 0.54(3) 1 d D . P B 1
F53A F 1.3948(10) 0.7725(10) 0.4495(10) 0.082(4) Uani 0.54(3) 1 d D . P B 1
F52A F 1.2755(12) 0.8807(8) 0.5020(6) 0.087(4) Uani 0.54(3) 1 d D . P B 1
Cl51 Cl 1.55043(10) 0.91721(7) 0.32986(8) 0.0876(4) Uani 1 1 d . . . . .
Cl52 Cl 1.66683(12) 1.02495(8) 0.22565(9) 0.0961(5) Uani 1 1 d . . . . .
Cl53 Cl 1.77003(15) 0.95973(14) 0.34654(11) 0.1330(8) Uani 1 1 d . . . . .
C91 C 1.6852(3) 0.9348(2) 0.2867(2) 0.0557(10) Uani 1 1 d . . . . .
H91 H 1.723781 0.878642 0.257670 0.067 Uiso 1 1 calc R U . . .
C78A C 1.3050(11) 0.8148(10) 0.4422(9) 0.037(4) Uani 0.46(3) 1 d D . P B 2
F53B F 1.4001(11) 0.7590(11) 0.412(2) 0.115(8) Uani 0.46(3) 1 d D . P B 2
F52B F 1.321(2) 0.835(3) 0.5079(8) 0.149(9) Uani 0.46(3) 1 d D . P B 2
F51B F 1.2990(14) 0.8853(10) 0.4031(12) 0.084(5) Uani 0.46(3) 1 d D . P B 2

loop_
_atom_site_aniso_label
_atom_site_aniso_U_11
_atom_site_aniso_U_22
_atom_site_aniso_U_33
_atom_site_aniso_U_23
_atom_site_aniso_U_13
_atom_site_aniso_U_12
Pd1 0.02151(8) 0.01667(7) 0.01888(8) 0.00305(6) -0.00325(6) -0.00500(6)
O1 0.0327(10) 0.0398(10) 0.0279(9) 0.0111(8) 0.0022(8) -0.0051(8)
O2 0.0349(10) 0.0185(8) 0.0417(11) 0.0059(7) -0.0010(8) -0.0017(7)
O3 0.0283(9) 0.0236(8) 0.0317(9) 0.0003(7) -0.0012(7) -0.0023(7)
O4 0.0267(8) 0.0188(7) 0.0270(8) 0.0044(6) -0.0055(7) -0.0062(6)
O5 0.0411(10) 0.0257(8) 0.0335(10) 0.0077(7) -0.0168(8) -0.0094(8)
N1 0.0242(9) 0.0208(8) 0.0203(9) 0.0038(7) -0.0021(7) -0.0074(7)
N2 0.0227(9) 0.0295(10) 0.0209(9) 0.0025(7) -0.0004(7) -0.0042(8)
N3 0.0209(9) 0.0168(8) 0.0259(9) 0.0033(7) -0.0031(7) -0.0044(7)
F1A 0.041(3) 0.023(2) 0.128(9) 0.017(4) -0.023(5) -0.0026(18)
F2A 0.183(13) 0.026(3) 0.056(4) 0.002(2) -0.054(6) -0.029(6)
F3A 0.072(5) 0.039(4) 0.095(7) 0.033(3) 0.025(4) -0.016(3)
C1 0.0219(10) 0.0180(9) 0.0228(10) 0.0026(8) -0.0075(8) -0.0061(8)
C2 0.0222(10) 0.0209(10) 0.0239(10) 0.0039(8) -0.0049(8) -0.0056(8)
C3 0.0207(10) 0.0214(10) 0.0284(11) 0.0001(8) -0.0052(9) -0.0039(8)
C4 0.0259(11) 0.0179(10) 0.0344(12) 0.0043(9) -0.0081(9) -0.0052(8)
C5 0.0242(11) 0.0217(10) 0.0293(11) 0.0067(9) -0.0073(9) -0.0069(8)
C6 0.0234(10) 0.0198(10) 0.0250(11) 0.0044(8) -0.0078(8) -0.0063(8)
C7 0.0362(14) 0.0320(13) 0.0256(12) 0.0022(10) -0.0007(10) 0.0019(10)
C8 0.0439(16) 0.0223(12) 0.0471(16) 0.0127(11) -0.0025(13) -0.0031(11)
C9 0.0241(11) 0.0243(10) 0.0230(10) 0.0046(8) -0.0045(8) -0.0074(8)
C10 0.0224(10) 0.0250(10) 0.0197(10) 0.0041(8) -0.0031(8) -0.0074(8)
C11 0.0263(11) 0.0300(12) 0.0232(11) 0.0042(9) -0.0031(9) -0.0056(9)
C12 0.0222(10) 0.0252(10) 0.0199(10) 0.0006(8) -0.0024(8) -0.0073(8)
C13 0.0218(11) 0.0387(14) 0.0288(12) 0.0032(10) -0.0012(9) -0.0019(10)
C14 0.0350(15) 0.0495(17) 0.0357(15) -0.0050(13) 0.0024(12) -0.0002(13)
C15 0.0417(17) 0.068(2) 0.0323(15) -0.0058(15) -0.0084(13) 0.0049(15)
C16 0.0205(10) 0.0247(10) 0.0260(11) 0.0031(8) -0.0030(8) -0.0062(8)
C17 0.0301(13) 0.0297(12) 0.0330(13) -0.0021(10) -0.0022(10) -0.0039(10)
C18 0.0353(14) 0.0267(13) 0.0533(18) 0.0044(12) -0.0045(13) -0.0002(11)
C19 0.0327(14) 0.0346(14) 0.0487(17) 0.0166(12) -0.0076(12) -0.0013(11)
C20 0.0361(14) 0.0389(14) 0.0318(13) 0.0113(11) -0.0090(11) -0.0059(11)
C21 0.0279(12) 0.0263(11) 0.0264(11) 0.0041(9) -0.0038(9) -0.0059(9)
C22 0.0279(12) 0.0270(11) 0.0247(11) 0.0052(9) -0.0044(9) -0.0086(9)
C23 0.0338(13) 0.0324(13) 0.0285(12) 0.0050(10) 0.0010(10) -0.0092(10)
C24 0.0273(13) 0.0360(14) 0.0412(15) 0.0033(11) 0.0088(11) -0.0074(11)
C25 0.0199(12) 0.0511(17) 0.0499(17) 0.0074(14) -0.0053(11) -0.0070(11)
C26 0.0256(12) 0.0367(13) 0.0337(13) 0.0078(11) -0.0070(10) -0.0056(10)
C27 0.0234(10) 0.0190(9) 0.0243(10) 0.0041(8) -0.0009(8) -0.0056(8)
C28 0.0364(14) 0.0212(11) 0.0380(14) 0.0055(10) -0.0123(11) -0.0075(10)
Pd51 0.02050(8) 0.01673(7) 0.01985(8) 0.00241(6) -0.00277(6) -0.00478(6)
O51 0.0252(8) 0.0185(7) 0.0260(8) 0.0018(6) -0.0018(6) -0.0048(6)
O52 0.0254(9) 0.0312(9) 0.0517(12) -0.0027(9) 0.0090(8) -0.0102(7)
O53 0.0227(9) 0.0306(9) 0.0535(12) -0.0082(9) 0.0071(8) -0.0037(7)
O54 0.0251(8) 0.0237(8) 0.0269(8) 0.0060(6) -0.0060(7) -0.0088(6)
O55 0.0336(10) 0.0331(10) 0.0489(12) 0.0136(9) -0.0123(9) -0.0050(8)
N51 0.0211(9) 0.0181(8) 0.0205(9) 0.0022(7) -0.0023(7) -0.0039(7)
N52 0.0210(9) 0.0178(8) 0.0209(9) 0.0023(7) -0.0001(7) -0.0039(7)
N53 0.0246(9) 0.0190(8) 0.0214(9) 0.0020(7) -0.0016(7) -0.0063(7)
C51 0.0198(10) 0.0215(10) 0.0219(10) 0.0025(8) -0.0039(8) -0.0066(8)
C52 0.0231(11) 0.0229(10) 0.0303(12) -0.0004(9) -0.0031(9) -0.0033(8)
C53 0.0211(11) 0.0292(12) 0.0321(12) -0.0030(10) -0.0007(9) -0.0042(9)
C54 0.0204(10) 0.0294(12) 0.0311(12) -0.0002(9) 0.0002(9) -0.0086(9)
C55 0.0217(10) 0.0234(10) 0.0261(11) 0.0025(8) -0.0047(8) -0.0065(8)
C56 0.0199(10) 0.0223(10) 0.0220(10) 0.0038(8) -0.0055(8) -0.0046(8)
C57 0.0268(13) 0.0322(13) 0.0558(18) -0.0090(13) 0.0011(12) 0.0006(10)
C58 0.0322(14) 0.0367(15) 0.0572(19) 0.0008(13) 0.0068(13) -0.0145(12)
C59 0.0222(10) 0.0191(9) 0.0204(10) 0.0037(8) -0.0045(8) -0.0049(8)
C60 0.0205(10) 0.0178(9) 0.0209(10) 0.0020(7) -0.0043(8) -0.0043(7)
C61 0.0203(10) 0.0198(9) 0.0221(10) 0.0046(8) -0.0046(8) -0.0051(8)
C62 0.0199(10) 0.0195(9) 0.0228(10) 0.0027(8) -0.0033(8) -0.0043(8)
C63 0.0229(10) 0.0217(10) 0.0210(10) 0.0005(8) -0.0009(8) -0.0060(8)
C64 0.0231(11) 0.0268(11) 0.0287(12) -0.0007(9) -0.0027(9) -0.0059(9)
C65 0.0270(12) 0.0346(13) 0.0356(14) -0.0025(11) 0.0037(10) -0.0078(10)
C66 0.0283(11) 0.0188(9) 0.0214(10) 0.0006(8) 0.0011(9) -0.0047(8)
C67 0.0347(13) 0.0202(10) 0.0264(11) 0.0011(8) -0.0056(10) -0.0043(9)
C68 0.0558(18) 0.0187(11) 0.0295(13) 0.0015(9) -0.0072(12) -0.0013(11)
C69 0.070(2) 0.0192(11) 0.0399(16) 0.0045(11) 0.0169(15) -0.0084(13)
C70 0.0431(17) 0.0249(13) 0.061(2) -0.0015(12) 0.0241(15) -0.0090(12)
C71 0.0312(13) 0.0225(11) 0.0457(16) 0.0004(10) 0.0088(11) -0.0051(10)
C72 0.0298(12) 0.0201(10) 0.0253(11) 0.0025(8) -0.0034(9) -0.0068(9)
C73 0.0428(15) 0.0338(13) 0.0236(12) -0.0007(10) -0.0022(11) -0.0103(11)
C74 0.0530(18) 0.0330(14) 0.0314(14) -0.0094(11) 0.0020(12) -0.0139(13)
C75 0.0519(17) 0.0214(11) 0.0387(15) -0.0024(10) 0.0046(13) -0.0102(11)
C76 0.0381(14) 0.0194(10) 0.0287(12) 0.0036(9) 0.0012(10) -0.0057(9)
C77 0.0269(12) 0.0311(12) 0.0245(11) 0.0040(9) -0.0040(9) -0.0098(9)
C78 0.047(8) 0.086(12) 0.063(9) 0.031(9) -0.015(6) -0.018(6)
Cl1 0.0638(6) 0.0678(6) 0.0460(5) -0.0051(4) -0.0163(4) -0.0081(5)
Cl2 0.0880(7) 0.0542(5) 0.0609(6) -0.0071(4) -0.0171(5) -0.0266(5)
Cl3 0.0430(4) 0.0660(6) 0.0687(6) 0.0232(5) -0.0218(4) -0.0207(4)
C81 0.0412(16) 0.0451(17) 0.0535(19) 0.0039(14) -0.0214(14) -0.0142(13)
F1B 0.053(4) 0.025(2) 0.110(8) 0.004(4) 0.017(5) 0.011(2)
F3B 0.188(14) 0.022(3) 0.031(3) 0.012(2) -0.008(5) -0.019(6)
F2B 0.095(7) 0.026(3) 0.135(12) 0.019(6) -0.087(7) -0.028(4)
F51A 0.060(5) 0.115(9) 0.071(5) 0.053(4) -0.022(3) -0.059(6)
F53A 0.033(4) 0.085(6) 0.140(9) 0.030(6) -0.036(5) -0.021(4)
F52A 0.110(7) 0.093(6) 0.079(5) -0.018(4) -0.026(4) -0.068(5)
Cl51 0.0616(6) 0.0448(5) 0.1340(11) 0.0007(6) 0.0454(7) -0.0095(4)
Cl52 0.0857(8) 0.0548(6) 0.1179(11) 0.0211(6) 0.0391(8) 0.0150(6)
Cl53 0.0961(11) 0.1557(16) 0.1385(15) -0.0814(13) -0.0435(11) 0.0344(11)
C91 0.0408(18) 0.0365(16) 0.079(3) -0.0055(16) 0.0162(17) -0.0020(13)
C78A 0.028(5) 0.038(5) 0.058(9) 0.015(5) -0.022(5) -0.026(4)
F53B 0.034(4) 0.062(5) 0.23(2) 0.041(9) 0.026(7) -0.008(3)
F52B 0.164(16) 0.23(2) 0.112(8) 0.035(12) -0.087(10) -0.148(17)
F51B 0.043(5) 0.046(4) 0.176(15) 0.049(6) -0.040(7) -0.030(3)

loop_
_atom_type_symbol
_atom_type_description
_atom_type_scat_dispersion_real
_atom_type_scat_dispersion_imag
_atom_type_scat_source
C C 0.0033 0.0016 'International Tables Vol C Tables 4.2.6.8 and 6.1.1.4'
H H 0.0000 0.0000 'International Tables Vol C Tables 4.2.6.8 and 6.1.1.4'
Cl Cl 0.1484 0.1585 'International Tables Vol C Tables 4.2.6.8 and 6.1.1.4'
F F 0.0171 0.0103 'International Tables Vol C Tables 4.2.6.8 and 6.1.1.4'
N N 0.0061 0.0033 'International Tables Vol C Tables 4.2.6.8 and 6.1.1.4'
O O 0.0106 0.0060 'International Tables Vol C Tables 4.2.6.8 and 6.1.1.4'
Pd Pd -0.9988 1.0072 'International Tables Vol C Tables 4.2.6.8 and 6.1.1.4'

loop_
_geom_angle_atom_site_label_1
_geom_angle_atom_site_label_2
_geom_angle_atom_site_label_3
_geom_angle
_geom_angle_site_symmetry_1
_geom_angle_site_symmetry_3
_geom_angle_publ_flag
N1 Pd1 O4 91.92(7) . . ?
N3 Pd1 O4 84.45(7) . . ?
N3 Pd1 N1 176.31(7) . . ?
C1 Pd1 O4 175.02(8) . . ?
C1 Pd1 N1 92.09(8) . . ?
C1 Pd1 N3 91.51(8) . . ?
C4 O2 C8 115.9(2) . . ?
C3 O3 C7 117.60(19) . . ?
C27 O4 Pd1 114.33(14) . . ?
C10 N1 Pd1 120.93(15) . . ?
C12 N1 Pd1 130.41(15) . . ?
C12 N1 C10 107.46(19) . . ?
C11 N2 C13 122.1(2) . . ?
C12 N2 C11 108.7(2) . . ?
C12 N2 C13 127.2(2) . . ?
C22 N3 Pd1 117.23(16) . . ?
C26 N3 Pd1 123.71(17) . . ?
C26 N3 C22 118.8(2) . . ?
C2 C1 Pd1 120.48(16) . . ?
C2 C1 C6 117.1(2) . . ?
C6 C1 Pd1 122.21(17) . . ?
C1 C2 H2 119.0 . . ?
C3 C2 C1 122.0(2) . . ?
C3 C2 H2 119.0 . . ?
O3 C3 C2 124.5(2) . . ?
O3 C3 C4 115.5(2) . . ?
C2 C3 C4 119.9(2) . . ?
O2 C4 C3 115.6(2) . . ?
C5 C4 O2 125.2(2) . . ?
C5 C4 C3 119.1(2) . . ?
C4 C5 H5 119.3 . . ?
C4 C5 C6 121.4(2) . . ?
C6 C5 H5 119.3 . . ?
C1 C6 C5 120.3(2) . . ?
C1 C6 C9 124.2(2) . . ?
C5 C6 C9 115.4(2) . . ?
O3 C7 H7A 109.5 . . ?
O3 C7 H7B 109.5 . . ?
O3 C7 H7C 109.5 . . ?
H7A C7 H7B 109.5 . . ?
H7A C7 H7C 109.5 . . ?
H7B C7 H7C 109.5 . . ?
O2 C8 H8A 109.5 . . ?
O2 C8 H8B 109.5 . . ?
O2 C8 H8C 109.5 . . ?
H8A C8 H8B 109.5 . . ?
H8A C8 H8C 109.5 . . ?
H8B C8 H8C 109.5 . . ?
C6 C9 H9 116.7 . . ?
C10 C9 C6 126.5(2) . . ?
C10 C9 H9 116.7 . . ?
N1 C10 C11 108.3(2) . . ?
C9 C10 N1 125.8(2) . . ?
C9 C10 C11 125.4(2) . . ?
O1 C11 N2 124.9(2) . . ?
O1 C11 C10 131.2(2) . . ?
N2 C11 C10 103.78(19) . . ?
N1 C12 N2 111.6(2) . . ?
N1 C12 C16 125.6(2) . . ?
N2 C12 C16 122.3(2) . . ?
N2 C13 H13A 108.7 . . ?
N2 C13 H13B 108.7 . . ?
N2 C13 C14 114.2(2) . . ?
H13A C13 H13B 107.6 . . ?
C14 C13 H13A 108.7 . . ?
C14 C13 H13B 108.7 . . ?
C13 C14 H14A 108.8 . . ?
C13 C14 H14B 108.8 . . ?
H14A C14 H14B 107.7 . . ?
C15 C14 C13 113.6(3) . . ?
C15 C14 H14A 108.8 . . ?
C15 C14 H14B 108.8 . . ?
C14 C15 H15A 109.5 . . ?
C14 C15 H15B 109.5 . . ?
C14 C15 H15C 109.5 . . ?
H15A C15 H15B 109.5 . . ?
H15A C15 H15C 109.5 . . ?
H15B C15 H15C 109.5 . . ?
C17 C16 C12 122.3(2) . . ?
C17 C16 C21 119.2(2) . . ?
C21 C16 C12 118.4(2) . . ?
C16 C17 H17 119.9 . . ?
C18 C17 C16 120.1(3) . . ?
C18 C17 H17 119.9 . . ?
C17 C18 H18 119.9 . . ?
C19 C18 C17 120.2(3) . . ?
C19 C18 H18 119.9 . . ?
C18 C19 H19 119.9 . . ?
C18 C19 C20 120.1(3) . . ?
C20 C19 H19 119.9 . . ?
C19 C20 H20 120.1 . . ?
C19 C20 C21 119.9(3) . . ?
C21 C20 H20 120.1 . . ?
C16 C21 H21 119.8 . . ?
C20 C21 C16 120.3(2) . . ?
C20 C21 H21 119.8 . . ?
N3 C22 H22 118.7 . . ?
N3 C22 C23 122.6(2) . . ?
C23 C22 H22 118.7 . . ?
C22 C23 H23 120.7 . . ?
C22 C23 C24 118.6(3) . . ?
C24 C23 H23 120.7 . . ?
C23 C24 H24 120.7 . . ?
C23 C24 C25 118.7(2) . . ?
C25 C24 H24 120.7 . . ?
C24 C25 H25 120.0 . . ?
C26 C25 C24 119.9(3) . . ?
C26 C25 H25 120.0 . . ?
N3 C26 C25 121.4(3) . . ?
N3 C26 H26 119.3 . . ?
C25 C26 H26 119.3 . . ?
O4 C27 C28 113.1(2) . . ?
O5 C27 O4 129.7(2) . . ?
O5 C27 C28 117.2(2) . . ?
F1A C28 F2A 109.7(7) . . ?
F1A C28 F3A 102.5(8) . . ?
F1A C28 C27 113.3(4) . . ?
F2A C28 F3A 108.7(9) . . ?
F2A C28 C27 112.8(6) . . ?
F3A C28 C27 109.3(5) . . ?
F1B C28 C27 110.9(5) . . ?
F3B C28 C27 114.9(5) . . ?
F3B C28 F1B 109.5(7) . . ?
F3B C28 F2B 103.4(8) . . ?
F2B C28 C27 112.7(6) . . ?
F2B C28 F1B 104.7(8) . . ?
N51 Pd51 O54 94.77(7) . . ?
N51 Pd51 N53 171.63(8) . . ?
N53 Pd51 O54 84.02(7) . . ?
C51 Pd51 O54 174.42(8) . . ?
C51 Pd51 N51 89.82(8) . . ?
C51 Pd51 N53 90.98(8) . . ?
C54 O52 C58 116.9(2) . . ?
C53 O53 C57 117.8(2) . . ?
C77 O54 Pd51 112.10(15) . . ?
C60 N51 Pd51 119.29(14) . . ?
C62 N51 Pd51 128.91(15) . . ?
C62 N51 C60 107.51(18) . . ?
C61 N52 C63 122.47(18) . . ?
C62 N52 C61 108.36(18) . . ?
C62 N52 C63 127.39(18) . . ?
C72 N53 Pd51 118.63(15) . . ?
C76 N53 Pd51 121.88(16) . . ?
C76 N53 C72 118.5(2) . . ?
C52 C51 Pd51 118.97(17) . . ?
C52 C51 C56 118.0(2) . . ?
C56 C51 Pd51 122.77(17) . . ?
C51 C52 H52 119.3 . . ?
C53 C52 C51 121.4(2) . . ?
C53 C52 H52 119.3 . . ?
O53 C53 C52 124.6(2) . . ?
O53 C53 C54 115.3(2) . . ?
C52 C53 C54 120.1(2) . . ?
O52 C54 C53 115.1(2) . . ?
O52 C54 C55 125.5(2) . . ?
C55 C54 C53 119.3(2) . . ?
C54 C55 H55 119.6 . . ?
C54 C55 C56 120.7(2) . . ?
C56 C55 H55 119.6 . . ?
C51 C56 C55 120.3(2) . . ?
C51 C56 C59 122.9(2) . . ?
C55 C56 C59 116.7(2) . . ?
O53 C57 H57A 109.5 . . ?
O53 C57 H57B 109.5 . . ?
O53 C57 H57C 109.5 . . ?
H57A C57 H57B 109.5 . . ?
H57A C57 H57C 109.5 . . ?
H57B C57 H57C 109.5 . . ?
O52 C58 H58A 109.5 . . ?
O52 C58 H58B 109.5 . . ?
O52 C58 H58C 109.5 . . ?
H58A C58 H58B 109.5 . . ?
H58A C58 H58C 109.5 . . ?
H58B C58 H58C 109.5 . . ?
C56 C59 H59 117.4 . . ?
C60 C59 C56 125.3(2) . . ?
C60 C59 H59 117.4 . . ?
N51 C60 C61 107.84(18) . . ?
C59 C60 N51 125.0(2) . . ?
C59 C60 C61 126.9(2) . . ?
O51 C61 N52 124.6(2) . . ?
O51 C61 C60 131.6(2) . . ?
N52 C61 C60 103.75(18) . . ?
N51 C62 N52 112.48(19) . . ?
N51 C62 C66 124.4(2) . . ?
N52 C62 C66 123.1(2) . . ?
N52 C63 H63A 108.7 . . ?
N52 C63 H63B 108.7 . . ?
N52 C63 C64 114.20(19) . . ?
H63A C63 H63B 107.6 . . ?
C64 C63 H63A 108.7 . . ?
C64 C63 H63B 108.7 . . ?
C63 C64 H64A 109.7 . . ?
C63 C64 H64B 109.7 . . ?
C63 C64 C65 109.8(2) . . ?
H64A C64 H64B 108.2 . . ?
C65 C64 H64A 109.7 . . ?
C65 C64 H64B 109.7 . . ?
C64 C65 H65A 109.5 . . ?
C64 C65 H65B 109.5 . . ?
C64 C65 H65C 109.5 . . ?
H65A C65 H65B 109.5 . . ?
H65A C65 H65C 109.5 . . ?
H65B C65 H65C 109.5 . . ?
C67 C66 C62 118.4(2) . . ?
C67 C66 C71 120.2(2) . . ?
C71 C66 C62 121.4(2) . . ?
C66 C67 H67 120.2 . . ?
C66 C67 C68 119.6(3) . . ?
C68 C67 H67 120.2 . . ?
C67 C68 H68 119.8 . . ?
C69 C68 C67 120.3(3) . . ?
C69 C68 H68 119.8 . . ?
C68 C69 H69 120.0 . . ?
C68 C69 C70 120.0(2) . . ?
C70 C69 H69 120.0 . . ?
C69 C70 H70 119.9 . . ?
C71 C70 C69 120.2(3) . . ?
C71 C70 H70 119.9 . . ?
C66 C71 H71 120.1 . . ?
C70 C71 C66 119.7(3) . . ?
C70 C71 H71 120.1 . . ?
N53 C72 H72 118.9 . . ?
N53 C72 C73 122.2(2) . . ?
C73 C72 H72 118.9 . . ?
C72 C73 H73 120.5 . . ?
C72 C73 C74 119.0(3) . . ?
C74 C73 H73 120.5 . . ?
C73 C74 H74 120.4 . . ?
C73 C74 C75 119.3(3) . . ?
C75 C74 H74 120.4 . . ?
C74 C75 H75 120.6 . . ?
C76 C75 C74 118.7(2) . . ?
C76 C75 H75 120.6 . . ?
N53 C76 C75 122.2(2) . . ?
N53 C76 H76 118.9 . . ?
C75 C76 H76 118.9 . . ?
O54 C77 C78 112.3(6) . . ?
O54 C77 C78A 115.6(6) . . ?
O55 C77 O54 129.9(2) . . ?
O55 C77 C78 117.6(6) . . ?
O55 C77 C78A 114.5(6) . . ?
F51A C78 C77 112.3(11) . . ?
F53A C78 C77 111.9(10) . . ?
F53A C78 F51A 105.8(13) . . ?
F52A C78 C77 113.3(10) . . ?
F52A C78 F51A 105.1(11) . . ?
F52A C78 F53A 107.9(12) . . ?
Cl1 C81 Cl3 111.63(19) . . ?
Cl1 C81 H81 108.6 . . ?
Cl2 C81 Cl1 109.45(18) . . ?
Cl2 C81 Cl3 109.89(18) . . ?
Cl2 C81 H81 108.6 . . ?
Cl3 C81 H81 108.6 . . ?
Cl51 C91 Cl52 107.7(2) . . ?
Cl51 C91 H91 108.6 . . ?
Cl52 C91 H91 108.6 . . ?
Cl53 C91 Cl51 113.8(2) . . ?
Cl53 C91 Cl52 109.4(2) . . ?
Cl53 C91 H91 108.6 . . ?
F53B C78A C77 110.2(10) . . ?
F52B C78A C77 108.8(10) . . ?
F52B C78A F53B 105.5(12) . . ?
F51B C78A C77 115.2(11) . . ?
F51B C78A F53B 106.3(13) . . ?
F51B C78A F52B 110.5(13) . . ?

loop_
_geom_bond_atom_site_label_1
_geom_bond_atom_site_label_2
_geom_bond_distance
_geom_bond_site_symmetry_2
_geom_bond_publ_flag
Pd1 O4 2.1424(16) . ?
Pd1 N1 2.0324(19) . ?
Pd1 N3 2.0274(19) . ?
Pd1 C1 1.998(2) . ?
O1 C11 1.217(3) . ?
O2 C4 1.379(3) . ?
O2 C8 1.430(3) . ?
O3 C3 1.363(3) . ?
O3 C7 1.433(3) . ?
O4 C27 1.258(3) . ?
O5 C27 1.225(3) . ?
N1 C10 1.403(3) . ?
N1 C12 1.319(3) . ?
N2 C11 1.399(3) . ?
N2 C12 1.383(3) . ?
N2 C13 1.466(3) . ?
N3 C22 1.344(3) . ?
N3 C26 1.339(3) . ?
F1A C28 1.310(8) . ?
F2A C28 1.310(12) . ?
F3A C28 1.323(10) . ?
C1 C2 1.402(3) . ?
C1 C6 1.412(3) . ?
C2 H2 0.9500 . ?
C2 C3 1.393(3) . ?
C3 C4 1.407(3) . ?
C4 C5 1.362(4) . ?
C5 H5 0.9500 . ?
C5 C6 1.415(3) . ?
C6 C9 1.442(3) . ?
C7 H7A 0.9800 . ?
C7 H7B 0.9800 . ?
C7 H7C 0.9800 . ?
C8 H8A 0.9800 . ?
C8 H8B 0.9800 . ?
C8 H8C 0.9800 . ?
C9 H9 0.9500 . ?
C9 C10 1.349(3) . ?
C10 C11 1.462(3) . ?
C12 C16 1.468(3) . ?
C13 H13A 0.9900 . ?
C13 H13B 0.9900 . ?
C13 C14 1.533(4) . ?
C14 H14A 0.9900 . ?
C14 H14B 0.9900 . ?
C14 C15 1.506(5) . ?
C15 H15A 0.9800 . ?
C15 H15B 0.9800 . ?
C15 H15C 0.9800 . ?
C16 C17 1.393(3) . ?
C16 C21 1.393(3) . ?
C17 H17 0.9500 . ?
C17 C18 1.391(4) . ?
C18 H18 0.9500 . ?
C18 C19 1.378(5) . ?
C19 H19 0.9500 . ?
C19 C20 1.388(4) . ?
C20 H20 0.9500 . ?
C20 C21 1.388(3) . ?
C21 H21 0.9500 . ?
C22 H22 0.9500 . ?
C22 C23 1.378(3) . ?
C23 H23 0.9500 . ?
C23 C24 1.381(4) . ?
C24 H24 0.9500 . ?
C24 C25 1.381(4) . ?
C25 H25 0.9500 . ?
C25 C26 1.378(4) . ?
C26 H26 0.9500 . ?
C27 C28 1.544(3) . ?
C28 F1B 1.314(9) . ?
C28 F3B 1.277(10) . ?
C28 F2B 1.304(11) . ?
Pd51 O54 2.1577(16) . ?
Pd51 N51 2.0212(19) . ?
Pd51 N53 2.0281(19) . ?
Pd51 C51 1.976(2) . ?
O51 C61 1.220(3) . ?
O52 C54 1.368(3) . ?
O52 C58 1.430(3) . ?
O53 C53 1.360(3) . ?
O53 C57 1.428(3) . ?
O54 C77 1.258(3) . ?
O55 C77 1.217(3) . ?
N51 C60 1.404(3) . ?
N51 C62 1.310(3) . ?
N52 C61 1.404(3) . ?
N52 C62 1.375(3) . ?
N52 C63 1.464(3) . ?
N53 C72 1.345(3) . ?
N53 C76 1.345(3) . ?
C51 C52 1.404(3) . ?
C51 C56 1.406(3) . ?
C52 H52 0.9500 . ?
C52 C53 1.390(3) . ?
C53 C54 1.411(3) . ?
C54 C55 1.374(3) . ?
C55 H55 0.9500 . ?
C55 C56 1.417(3) . ?
C56 C59 1.447(3) . ?
C57 H57A 0.9800 . ?
C57 H57B 0.9800 . ?
C57 H57C 0.9800 . ?
C58 H58A 0.9800 . ?
C58 H58B 0.9800 . ?
C58 H58C 0.9800 . ?
C59 H59 0.9500 . ?
C59 C60 1.351(3) . ?
C60 C61 1.468(3) . ?
C62 C66 1.468(3) . ?
C63 H63A 0.9900 . ?
C63 H63B 0.9900 . ?
C63 C64 1.520(3) . ?
C64 H64A 0.9900 . ?
C64 H64B 0.9900 . ?
C64 C65 1.526(4) . ?
C65 H65A 0.9800 . ?
C65 H65B 0.9800 . ?
C65 H65C 0.9800 . ?
C66 C67 1.386(3) . ?
C66 C71 1.397(4) . ?
C67 H67 0.9500 . ?
C67 C68 1.389(3) . ?
C68 H68 0.9500 . ?
C68 C69 1.386(5) . ?
C69 H69 0.9500 . ?
C69 C70 1.386(5) . ?
C70 H70 0.9500 . ?
C70 C71 1.384(4) . ?
C71 H71 0.9500 . ?
C72 H72 0.9500 . ?
C72 C73 1.376(4) . ?
C73 H73 0.9500 . ?
C73 C74 1.380(4) . ?
C74 H74 0.9500 . ?
C74 C75 1.381(4) . ?
C75 H75 0.9500 . ?
C75 C76 1.381(4) . ?
C76 H76 0.9500 . ?
C77 C78 1.546(11) . ?
C77 C78A 1.558(8) . ?
C78 F51A 1.349(15) . ?
C78 F53A 1.314(15) . ?
C78 F52A 1.284(16) . ?
Cl1 C81 1.759(4) . ?
Cl2 C81 1.757(3) . ?
Cl3 C81 1.762(3) . ?
C81 H81 1.0000 . ?
Cl51 C91 1.748(4) . ?
Cl52 C91 1.755(4) . ?
Cl53 C91 1.715(5) . ?
C91 H91 1.0000 . ?
C78A F53B 1.345(16) . ?
C78A F52B 1.303(14) . ?
C78A F51B 1.269(14) . ?

loop_
_geom_torsion_atom_site_label_1
_geom_torsion_atom_site_label_2
_geom_torsion_atom_site_label_3
_geom_torsion_atom_site_label_4
_geom_torsion
_geom_torsion_site_symmetry_1
_geom_torsion_site_symmetry_2
_geom_torsion_site_symmetry_3
_geom_torsion_site_symmetry_4
_geom_torsion_publ_flag
Pd1 O4 C27 O5 -4.9(3) . . . . ?
Pd1 O4 C27 C28 173.48(16) . . . . ?
Pd1 N1 C10 C9 -21.2(3) . . . . ?
Pd1 N1 C10 C11 166.77(15) . . . . ?
Pd1 N1 C12 N2 -164.01(16) . . . . ?
Pd1 N1 C12 C16 23.2(3) . . . . ?
Pd1 N3 C22 C23 173.6(2) . . . . ?
Pd1 N3 C26 C25 -173.5(2) . . . . ?
Pd1 C1 C2 C3 172.04(17) . . . . ?
Pd1 C1 C6 C5 -171.02(17) . . . . ?
Pd1 C1 C6 C9 12.7(3) . . . . ?
O2 C4 C5 C6 179.9(2) . . . . ?
O3 C3 C4 O2 0.5(3) . . . . ?
O3 C3 C4 C5 -179.3(2) . . . . ?
O4 C27 C28 F1A 40.0(11) . . . . ?
O4 C27 C28 F2A 165.4(10) . . . . ?
O4 C27 C28 F3A -73.6(7) . . . . ?
O4 C27 C28 F1B 74.4(12) . . . . ?
O4 C27 C28 F3B -50.5(14) . . . . ?
O4 C27 C28 F2B -168.6(11) . . . . ?
O5 C27 C28 F1A -141.3(11) . . . . ?
O5 C27 C28 F2A -16.0(11) . . . . ?
O5 C27 C28 F3A 105.0(7) . . . . ?
O5 C27 C28 F1B -107.0(12) . . . . ?
O5 C27 C28 F3B 128.1(14) . . . . ?
O5 C27 C28 F2B 10.1(12) . . . . ?
N1 C10 C11 O1 176.5(3) . . . . ?
N1 C10 C11 N2 0.0(3) . . . . ?
N1 C12 C16 C17 -141.5(3) . . . . ?
N1 C12 C16 C21 42.9(3) . . . . ?
N2 C12 C16 C17 46.4(3) . . . . ?
N2 C12 C16 C21 -129.2(2) . . . . ?
N2 C13 C14 C15 -82.9(3) . . . . ?
N3 C22 C23 C24 0.2(4) . . . . ?
C1 C2 C3 O3 -179.2(2) . . . . ?
C1 C2 C3 C4 0.2(3) . . . . ?
C1 C6 C9 C10 7.2(4) . . . . ?
C2 C1 C6 C5 3.4(3) . . . . ?
C2 C1 C6 C9 -172.9(2) . . . . ?
C2 C3 C4 O2 -178.9(2) . . . . ?
C2 C3 C4 C5 1.3(3) . . . . ?
C3 C4 C5 C6 -0.3(4) . . . . ?
C4 C5 C6 C1 -2.1(3) . . . . ?
C4 C5 C6 C9 174.5(2) . . . . ?
C5 C6 C9 C10 -169.2(2) . . . . ?
C6 C1 C2 C3 -2.4(3) . . . . ?
C6 C9 C10 N1 -2.2(4) . . . . ?
C6 C9 C10 C11 168.4(2) . . . . ?
C7 O3 C3 C2 10.4(3) . . . . ?
C7 O3 C3 C4 -169.0(2) . . . . ?
C8 O2 C4 C3 179.5(2) . . . . ?
C8 O2 C4 C5 -0.7(4) . . . . ?
C9 C10 C11 O1 4.5(4) . . . . ?
C9 C10 C11 N2 -172.1(2) . . . . ?
C10 N1 C12 N2 3.2(3) . . . . ?
C10 N1 C12 C16 -169.5(2) . . . . ?
C11 N2 C12 N1 -3.3(3) . . . . ?
C11 N2 C12 C16 169.7(2) . . . . ?
C11 N2 C13 C14 90.6(3) . . . . ?
C12 N1 C10 C9 170.1(2) . . . . ?
C12 N1 C10 C11 -1.9(3) . . . . ?
C12 N2 C11 O1 -174.9(2) . . . . ?
C12 N2 C11 C10 1.9(3) . . . . ?
C12 N2 C13 C14 -107.6(3) . . . . ?
C12 C16 C17 C18 -175.4(2) . . . . ?
C12 C16 C21 C20 174.7(2) . . . . ?
C13 N2 C11 O1 -10.1(4) . . . . ?
C13 N2 C11 C10 166.7(2) . . . . ?
C13 N2 C12 N1 -167.1(2) . . . . ?
C13 N2 C12 C16 5.9(4) . . . . ?
C16 C17 C18 C19 0.8(4) . . . . ?
C17 C16 C21 C20 -1.0(4) . . . . ?
C17 C18 C19 C20 -1.0(5) . . . . ?
C18 C19 C20 C21 0.2(4) . . . . ?
C19 C20 C21 C16 0.9(4) . . . . ?
C21 C16 C17 C18 0.2(4) . . . . ?
C22 N3 C26 C25 0.0(4) . . . . ?
C22 C23 C24 C25 0.3(4) . . . . ?
C23 C24 C25 C26 -0.6(5) . . . . ?
C24 C25 C26 N3 0.5(5) . . . . ?
C26 N3 C22 C23 -0.3(4) . . . . ?
Pd51 O54 C77 O55 7.4(4) . . . . ?
Pd51 O54 C77 C78 -166.9(7) . . . . ?
Pd51 O54 C77 C78A -173.1(7) . . . . ?
Pd51 N51 C60 C59 29.2(3) . . . . ?
Pd51 N51 C60 C61 -156.89(14) . . . . ?
Pd51 N51 C62 N52 153.80(16) . . . . ?
Pd51 N51 C62 C66 -29.2(3) . . . . ?
Pd51 N53 C72 C73 166.1(2) . . . . ?
Pd51 N53 C76 C75 -167.5(2) . . . . ?
Pd51 C51 C52 C53 -172.34(19) . . . . ?
Pd51 C51 C56 C55 170.30(17) . . . . ?
Pd51 C51 C56 C59 -14.6(3) . . . . ?
O52 C54 C55 C56 179.7(2) . . . . ?
O53 C53 C54 O52 -0.5(3) . . . . ?
O53 C53 C54 C55 178.8(2) . . . . ?
O54 C77 C78 F51A -43.3(14) . . . . ?
O54 C77 C78 F53A -162.2(12) . . . . ?
O54 C77 C78 F52A 75.6(13) . . . . ?
O54 C77 C78A F53B -133.9(16) . . . . ?
O54 C77 C78A F52B 111(2) . . . . ?
O54 C77 C78A F51B -14(2) . . . . ?
O55 C77 C78 F51A 141.6(11) . . . . ?
O55 C77 C78 F53A 22.7(16) . . . . ?
O55 C77 C78 F52A -99.5(12) . . . . ?
O55 C77 C78A F53B 45.7(15) . . . . ?
O55 C77 C78A F52B -69.5(19) . . . . ?
O55 C77 C78A F51B 165.9(17) . . . . ?
N51 C60 C61 O51 -178.0(2) . . . . ?
N51 C60 C61 N52 -0.9(2) . . . . ?
N51 C62 C66 C67 -46.6(3) . . . . ?
N51 C62 C66 C71 134.0(3) . . . . ?
N52 C62 C66 C67 130.1(2) . . . . ?
N52 C62 C66 C71 -49.3(3) . . . . ?
N52 C63 C64 C65 180.00(19) . . . . ?
N53 C72 C73 C74 2.2(4) . . . . ?
C51 C52 C53 O53 179.6(2) . . . . ?
C51 C52 C53 C54 0.9(4) . . . . ?
C51 C56 C59 C60 -11.5(4) . . . . ?
C52 C51 C56 C55 -4.2(3) . . . . ?
C52 C51 C56 C59 170.9(2) . . . . ?
C52 C53 C54 O52 178.3(2) . . . . ?
C52 C53 C54 C55 -2.4(4) . . . . ?
C53 C54 C55 C56 0.5(4) . . . . ?
C54 C55 C56 C51 2.8(3) . . . . ?
C54 C55 C56 C59 -172.6(2) . . . . ?
C55 C56 C59 C60 163.7(2) . . . . ?
C56 C51 C52 C53 2.3(4) . . . . ?
C56 C59 C60 N51 2.8(4) . . . . ?
C56 C59 C60 C61 -169.9(2) . . . . ?
C57 O53 C53 C52 5.4(4) . . . . ?
C57 O53 C53 C54 -175.8(3) . . . . ?
C58 O52 C54 C53 177.3(3) . . . . ?
C58 O52 C54 C55 -2.0(4) . . . . ?
C59 C60 C61 O51 -4.2(4) . . . . ?
C59 C60 C61 N52 172.9(2) . . . . ?
C60 N51 C62 N52 -2.3(3) . . . . ?
C60 N51 C62 C66 174.8(2) . . . . ?
C61 N52 C62 N51 1.8(3) . . . . ?
C61 N52 C62 C66 -175.3(2) . . . . ?
C61 N52 C63 C64 -86.6(3) . . . . ?
C62 N51 C60 C59 -172.0(2) . . . . ?
C62 N51 C60 C61 1.9(2) . . . . ?
C62 N52 C61 O51 176.9(2) . . . . ?
C62 N52 C61 C60 -0.5(2) . . . . ?
C62 N52 C63 C64 110.4(3) . . . . ?
C62 C66 C67 C68 -177.3(2) . . . . ?
C62 C66 C71 C70 179.4(3) . . . . ?
C63 N52 C61 O51 11.1(3) . . . . ?
C63 N52 C61 C60 -166.27(19) . . . . ?
C63 N52 C62 N51 166.7(2) . . . . ?
C63 N52 C62 C66 -10.4(4) . . . . ?
C66 C67 C68 C69 -1.9(4) . . . . ?
C67 C66 C71 C70 0.0(4) . . . . ?
C67 C68 C69 C70 -0.5(5) . . . . ?
C68 C69 C70 C71 2.6(5) . . . . ?
C69 C70 C71 C66 -2.4(5) . . . . ?
C71 C66 C67 C68 2.1(4) . . . . ?
C72 N53 C76 C75 0.9(4) . . . . ?
C72 C73 C74 C75 0.3(5) . . . . ?
C73 C74 C75 C76 -2.0(5) . . . . ?
C74 C75 C76 N53 1.4(5) . . . . ?
C76 N53 C72 C73 -2.7(4) . . . . ?
